data_7109923
loop_
_publ_author_name
'Ben-Bo Ni'
'Kai Wang'
'Qifan Yan'
'Hao Chen'
'Yuguo Ma'
'Bo Zou'

_publ_section_title
;
 Pressure accelerated 1,3-dipolar cycloaddition of azide and alkyne groups
 in crystals
;
_journal_name_full Chem.Commun.
_journal_page_first 10130
_journal_paper_doi 10.1039/c3cc46153j
_journal_volume 49
_journal_year 2013
_chemical_formula_sum 'C15 H6 F4 N4 O'
_chemical_formula_weight 334.24
_chemical_name_systematic
; 
 ? 
;
_space_group_IT_number 19
_symmetry_cell_setting orthorhombic
_symmetry_space_group_name_Hall 'P 2ac 2ab'
_symmetry_space_group_name_H-M 'P 21 21 21'
_atom_sites_solution_hydrogens geom
_atom_sites_solution_primary direct
_atom_sites_solution_secondary difmap
_audit_creation_method SHELXL-97
_cell_angle_alpha 90.00
_cell_angle_beta 90.00
_cell_angle_gamma 90.00
_cell_formula_units_Z 4
_cell_length_a 6.1396(12)
_cell_length_b 7.5599(15)
_cell_length_c 30.535(6)
_cell_measurement_reflns_used 11630
_cell_measurement_temperature 293(2)
_cell_measurement_theta_max 27.47
_cell_measurement_theta_min 2.67
_cell_volume 1417.3(5)
_computing_cell_refinement Rapid-AUTO
_computing_data_collection 'Rapid-AUTO (Rigaku,2000)'
_computing_data_reduction 'CrystalStructure (Rigaku/MSC,2000)'
_computing_molecular_graphics 'Siemens SHELXTL V4.2,(Sheldrick,1990)'
_computing_publication_material SHELXL-97,(Sheldrick,1997)
_computing_structure_refinement SHELXL-97,(Sheldrick,1997)
_computing_structure_solution SHELXS-97,(Sheldrick,1997)
_diffrn_ambient_temperature 293(2)
_diffrn_detector_area_resol_mean 10.00
_diffrn_measured_fraction_theta_full 0.998
_diffrn_measured_fraction_theta_max 0.998
_diffrn_measurement_device_type 'Rigaku RAXIS RAPID IP'
_diffrn_measurement_method \W
_diffrn_radiation_monochromator graphite
_diffrn_radiation_source 'fine-focus sealed tube'
_diffrn_radiation_type MoK\a
_diffrn_radiation_wavelength 0.71073
_diffrn_reflns_av_R_equivalents 0.04723670
_diffrn_reflns_av_sigmaI/netI 0.0855
_diffrn_reflns_limit_h_max 7
_diffrn_reflns_limit_h_min -7
_diffrn_reflns_limit_k_max 9
_diffrn_reflns_limit_k_min -9
_diffrn_reflns_limit_l_max 39
_diffrn_reflns_limit_l_min -39
_diffrn_reflns_number 11630
_diffrn_reflns_theta_full 27.47
_diffrn_reflns_theta_max 27.47
_diffrn_reflns_theta_min 2.67
_diffrn_standards_decay_% 0
_diffrn_standards_interval_count 0
_diffrn_standards_interval_time 0
_diffrn_standards_number 0
_exptl_absorpt_coefficient_mu 0.139
_exptl_absorpt_correction_T_max 0.9862
_exptl_absorpt_correction_T_min 0.8968
_exptl_absorpt_correction_type empirical
_exptl_absorpt_process_details
; 
                                  HIGASHI, T. (1995). Abscor-Empirical 
                                  Absorption Correction based on Fourier 
                                  Series Approximation. 
                                  Rigaku Corporation,Tokyo,Japan. 
;
_exptl_crystal_colour colorless
_exptl_crystal_density_diffrn 1.566
_exptl_crystal_density_method 'not measured'
_exptl_crystal_description block
_exptl_crystal_F_000 672
_exptl_crystal_size_max 0.80
_exptl_crystal_size_mid 0.40
_exptl_crystal_size_min 0.10
_refine_diff_density_max 0.199
_refine_diff_density_min -0.201
_refine_diff_density_rms 0.047
_refine_ls_abs_structure_details 'Flack H D (1983), Acta Cryst. A39, 876-881'
_refine_ls_abs_structure_Flack 4.2(17)
_refine_ls_extinction_method none
_refine_ls_goodness_of_fit_ref 0.970
_refine_ls_hydrogen_treatment none
_refine_ls_matrix_type full
_refine_ls_number_parameters 217
_refine_ls_number_reflns 1905
_refine_ls_number_restraints 0
_refine_ls_restrained_S_all 0.970
_refine_ls_R_factor_all 0.1025
_refine_ls_R_factor_gt 0.0386
_refine_ls_shift/su_max 0.001
_refine_ls_shift/su_mean 0.000
_refine_ls_structure_factor_coef Fsqd
_refine_ls_weighting_details 'calc w=1/[\s^2^(Fo^2^)+(0.0120P)^2^+0.0000P] where P=(Fo^2^+2Fc^2^)/3'
_refine_ls_weighting_scheme calc
_refine_ls_wR_factor_gt 0.0616
_refine_ls_wR_factor_ref 0.0701
_reflns_number_gt 845
_reflns_number_total 1905
_reflns_threshold_expression >2sigma(I)
_cod_data_source_file c3cc46153j.txt
_cod_data_source_block 8415
_cod_original_sg_symbol_H-M P2(1)2(1)2(1)
_cod_database_code 7109923

loop_
_symmetry_equiv_pos_as_xyz
'x, y, z'
'-x+1/2, -y, z+1/2'
'-x, y+1/2, -z+1/2'
'x+1/2, -y+1/2, -z'

loop_
_atom_site_label
_atom_site_type_symbol
_atom_site_fract_x
_atom_site_fract_y
_atom_site_fract_z
_atom_site_U_iso_or_equiv
_atom_site_adp_type
_atom_site_occupancy
_atom_site_symmetry_multiplicity
_atom_site_calc_flag
_atom_site_refinement_flags
C1 C 0.5891(6) 0.4542(5) 0.24878(11) 0.0468(10) Uani 1 1 d .
C2 C 0.6114(6) 0.4204(5) 0.20074(11) 0.0443(10) Uani 1 1 d .
C3 C 0.7983(6) 0.3504(6) 0.18357(13) 0.0511(11) Uani 1 1 d .
C4 C 0.8372(6) 0.3353(6) 0.13910(14) 0.0528(11) Uani 1 1 d .
C5 C 0.6871(7) 0.3960(6) 0.10916(12) 0.0565(12) Uani 1 1 d .
C6 C 0.4968(6) 0.4667(6) 0.12534(11) 0.0524(11) Uani 1 1 d .
C7 C 0.4603(6) 0.4781(6) 0.16968(12) 0.0496(11) Uani 1 1 d .
C8 C 0.3573(6) 0.3939(5) 0.31285(11) 0.0433(10) Uani 1 1 d .
C9 C 0.1535(6) 0.3318(5) 0.32405(11) 0.0494(11) Uani 1 1 d .
H9 H 0.0582 0.2953 0.3022 0.059 Uiso 1 1 calc R
C10 C 0.0890(6) 0.3232(5) 0.36755(12) 0.0551(12) Uani 1 1 d .
H10 H -0.0478 0.2788 0.3747 0.066 Uiso 1 1 calc R
C11 C 0.2283(7) 0.3806(6) 0.40051(12) 0.0582(12) Uani 1 1 d .
C12 C 0.4309(7) 0.4429(6) 0.38918(11) 0.0594(12) Uani 1 1 d .
H12 H 0.5263 0.4791 0.4111 0.071 Uiso 1 1 calc R
C13 C 0.4962(6) 0.4529(5) 0.34553(11) 0.0513(10) Uani 1 1 d .
H13 H 0.6321 0.4988 0.3384 0.062 Uiso 1 1 calc R
C14 C 0.1602(8) 0.3726(7) 0.44582(12) 0.0735(14) Uani 1 1 d .
C15 C 0.1035(8) 0.3676(7) 0.48175(13) 0.110(2) Uani 1 1 d .
H15 H 0.0577 0.3636 0.5108 0.132 Uiso 1 1 calc R
F1 F 0.9497(3) 0.2840(4) 0.21113(6) 0.0706(7) Uani 1 1 d .
F2 F 1.0234(3) 0.2599(3) 0.12560(8) 0.0759(8) Uani 1 1 d .
F3 F 0.3445(3) 0.5310(3) 0.09779(6) 0.0742(8) Uani 1 1 d .
F4 F 0.2736(3) 0.5561(3) 0.18366(6) 0.0630(7) Uani 1 1 d .
N1 N 0.4086(5) 0.3872(4) 0.26695(8) 0.0457(8) Uani 1 1 d .
N2 N 0.7024(6) 0.3912(6) 0.06325(11) 0.0860(14) Uani 1 1 d .
N3 N 0.8819(8) 0.3522(7) 0.04708(13) 0.0926(15) Uani 1 1 d .
N4 N 1.0275(8) 0.3228(8) 0.02615(13) 0.142(2) Uani 1 1 d .
O1 O 0.7327(4) 0.5375(4) 0.26698(7) 0.0660(8) Uani 1 1 d .

loop_
_atom_site_aniso_label
_atom_site_aniso_U_11
_atom_site_aniso_U_22
_atom_site_aniso_U_33
_atom_site_aniso_U_23
_atom_site_aniso_U_13
_atom_site_aniso_U_12
C1 0.050(2) 0.034(3) 0.056(2) 0.010(2) -0.017(2) 0.005(2)
C2 0.0335(19) 0.040(3) 0.059(2) 0.005(2) -0.0095(19) -0.004(2)
C3 0.048(2) 0.037(3) 0.068(3) 0.012(2) -0.017(2) -0.008(2)
C4 0.043(2) 0.043(3) 0.072(3) -0.001(3) 0.001(2) -0.007(2)
C5 0.068(3) 0.047(3) 0.054(2) 0.005(2) -0.002(2) -0.015(3)
C6 0.051(2) 0.053(3) 0.053(2) 0.010(2) -0.014(2) -0.009(3)
C7 0.045(2) 0.044(3) 0.060(2) 0.008(2) -0.009(2) -0.008(2)
C8 0.041(2) 0.037(3) 0.052(2) 0.003(2) -0.0101(19) 0.006(2)
C9 0.045(2) 0.050(3) 0.053(2) -0.003(2) -0.012(2) 0.001(2)
C10 0.044(2) 0.059(3) 0.062(2) 0.000(2) -0.007(2) 0.001(2)
C11 0.066(3) 0.048(3) 0.060(2) -0.004(2) 0.003(2) 0.013(3)
C12 0.068(3) 0.055(3) 0.055(2) -0.014(2) -0.016(2) 0.001(3)
C13 0.045(2) 0.049(3) 0.060(2) -0.003(3) -0.012(2) 0.001(3)
C14 0.084(3) 0.083(4) 0.054(2) -0.008(3) -0.006(3) 0.001(3)
C15 0.128(4) 0.132(5) 0.069(3) -0.016(4) 0.006(3) -0.005(5)
F1 0.0545(11) 0.0656(19) 0.0915(14) 0.0130(15) -0.0235(13) 0.0109(15)
F2 0.0598(13) 0.0685(19) 0.0994(16) -0.0052(17) 0.0127(14) 0.0081(17)
F3 0.0700(14) 0.092(2) 0.0610(12) 0.0205(15) -0.0253(12) -0.0032(17)
F4 0.0433(11) 0.080(2) 0.0661(12) 0.0136(14) -0.0075(11) 0.0101(15)
N1 0.0429(16) 0.048(2) 0.0464(16) 0.0060(17) -0.0032(16) -0.0017(19)
N2 0.093(3) 0.110(4) 0.055(2) -0.008(2) 0.007(2) -0.017(3)
N3 0.115(4) 0.091(4) 0.072(3) -0.018(3) 0.006(3) -0.026(4)
N4 0.149(5) 0.167(6) 0.110(4) -0.045(4) 0.045(4) -0.038(5)
O1 0.0651(15) 0.073(2) 0.0600(15) 0.0125(17) -0.0220(15) -0.0289(19)

loop_
_atom_type_symbol
_atom_type_description
_atom_type_scat_dispersion_real
_atom_type_scat_dispersion_imag
_atom_type_scat_source
C C 0.0033 0.0016 'International Tables Vol C Tables 4.2.6.8 and 6.1.1.4'
H H 0.0000 0.0000 'International Tables Vol C Tables 4.2.6.8 and 6.1.1.4'
N N 0.0061 0.0033 'International Tables Vol C Tables 4.2.6.8 and 6.1.1.4'
O O 0.0106 0.0060 'International Tables Vol C Tables 4.2.6.8 and 6.1.1.4'
F F 0.0171 0.0103 'International Tables Vol C Tables 4.2.6.8 and 6.1.1.4'

loop_
_geom_angle_atom_site_label_1
_geom_angle_atom_site_label_2
_geom_angle_atom_site_label_3
_geom_angle
O1 C1 N1 127.3(3)
O1 C1 C2 118.0(4)
N1 C1 C2 114.7(3)
C3 C2 C7 114.7(3)
C3 C2 C1 121.2(3)
C7 C2 C1 123.5(4)
F1 C3 C2 118.8(3)
F1 C3 C4 117.5(4)
C2 C3 C4 123.6(4)
F2 C4 C5 120.5(4)
F2 C4 C3 118.9(4)
C5 C4 C3 120.6(4)
C6 C5 C4 117.3(3)
C6 C5 N2 115.1(4)
C4 C5 N2 127.5(4)
F3 C6 C7 118.6(4)
F3 C6 C5 120.3(3)
C7 C6 C5 121.1(4)
F4 C7 C6 118.3(3)
F4 C7 C2 118.9(3)
C6 C7 C2 122.7(4)
C9 C8 C13 119.3(3)
C9 C8 N1 115.4(3)
C13 C8 N1 125.4(3)
C8 C9 C10 120.8(4)
C8 C9 H9 119.6
C10 C9 H9 119.6
C9 C10 C11 120.2(4)
C9 C10 H10 119.9
C11 C10 H10 119.9
C12 C11 C10 118.8(4)
C12 C11 C14 121.1(4)
C10 C11 C14 120.1(4)
C11 C12 C13 121.3(4)
C11 C12 H12 119.3
C13 C12 H12 119.3
C8 C13 C12 119.6(3)
C8 C13 H13 120.2
C12 C13 H13 120.2
C15 C14 C11 179.0(6)
C14 C15 H15 180.0
C1 N1 C8 124.9(3)
N3 N2 C5 117.5(4)
N4 N3 N2 168.6(5)

loop_
_geom_bond_atom_site_label_1
_geom_bond_atom_site_label_2
_geom_bond_distance
C1 O1 1.217(4)
C1 N1 1.339(4)
C1 C2 1.495(5)
C2 C3 1.368(5)
C2 C7 1.396(5)
C3 F1 1.351(4)
C3 C4 1.383(5)
C4 F2 1.342(4)
C4 C5 1.377(5)
C5 C6 1.376(5)
C5 N2 1.405(4)
C6 F3 1.349(4)
C6 C7 1.375(4)
C7 F4 1.358(4)
C8 C9 1.380(5)
C8 C13 1.386(4)
C8 N1 1.437(4)
C9 C10 1.388(5)
C9 H9 0.9300
C10 C11 1.390(5)
C10 H10 0.9300
C11 C12 1.374(5)
C11 C14 1.447(5)
C12 C13 1.394(4)
C12 H12 0.9300
C13 H13 0.9300
C14 C15 1.152(5)
C15 H15 0.9300
N2 N3 1.243(5)
N3 N4 1.121(5)
